data_7115538
loop_
_publ_author_name
'Petr Slavik'
'Hana Dvorakova'
'Vaclav Eigner'
'Pavel Lhotak'

_publ_section_title
;
 Regioselective alkylation of a methylene group via meta-bridging of
 calix[4]arenes
;
_journal_name_full Chem.Commun.
_journal_page_first 10112
_journal_paper_doi 10.1039/C4cc04356A
_journal_volume 50
_journal_year 2014
_chemical_formula_moiety 'C43 H50 O4'
_chemical_formula_sum 'C43 H50 O4'
_chemical_formula_weight 630.87
_space_group_IT_number 2
_symmetry_cell_setting triclinic
_symmetry_space_group_name_Hall '-P 1'
_symmetry_space_group_name_H-M 'P -1'
_atom_sites_solution_hydrogens difmap
_atom_sites_solution_primary direct
_atom_sites_solution_secondary difmap
_cell_angle_alpha 89.965(3)
_cell_angle_beta 77.360(3)
_cell_angle_gamma 74.040(3)
_cell_formula_units_Z 2
_cell_length_a 9.8496(3)
_cell_length_b 12.9700(5)
_cell_length_c 14.9932(5)
_cell_measurement_reflns_used 8212
_cell_measurement_temperature 120
_cell_measurement_theta_max 67
_cell_measurement_theta_min 4
_cell_volume 1793.29(11)
_computing_cell_refinement 'CrysAlis, (Oxford Diffraction, 2002)'
_computing_data_collection 'Gemini, (Oxford Diffraction, 2006)'
_computing_data_reduction 'CrysAlis, (Oxford Diffraction, 2002)'
_computing_molecular_graphics 'CAMERON (Watkin et al., 1996)'
_computing_publication_material 'CRYSTALS (Betteridge et al., 2003)'
_computing_structure_refinement 'CRYSTALS (Betteridge et al., 2003)'
_computing_structure_solution 'SIR92 (Altomare et al., 1994)'
_diffrn_ambient_pressure 101
_diffrn_ambient_temperature 120
_diffrn_measured_fraction_theta_full 0.973
_diffrn_measured_fraction_theta_max 0.973
_diffrn_measurement_device Area
_diffrn_measurement_device_type 'Oxford Diffraction Gemini'
_diffrn_measurement_method \w
_diffrn_radiation_monochromator graphite
_diffrn_radiation_type 'Cu K\a'
_diffrn_radiation_wavelength 1.54184
_diffrn_reflns_av_R_equivalents 0.051
_diffrn_reflns_limit_h_max 10
_diffrn_reflns_limit_h_min -11
_diffrn_reflns_limit_k_max 15
_diffrn_reflns_limit_k_min -14
_diffrn_reflns_limit_l_max 17
_diffrn_reflns_limit_l_min -13
_diffrn_reflns_number 11534
_diffrn_reflns_theta_full 67.03
_diffrn_reflns_theta_max 67.033
_diffrn_reflns_theta_min 3.027
_diffrn_standards_number 0
_exptl_absorpt_coefficient_mu 0.570
_exptl_absorpt_correction_T_max 0.89
_exptl_absorpt_correction_T_min 0.72
_exptl_absorpt_correction_type multi-scan
_exptl_absorpt_process_details 'CrysAlis, (Oxford Diffraction, 2002)'
_exptl_crystal_colour yellow
_exptl_crystal_density_diffrn 1.168
_exptl_crystal_density_method 'not measured'
_exptl_crystal_description prism
_exptl_crystal_F_000 680
_exptl_crystal_size_max 0.370
_exptl_crystal_size_mid 0.250
_exptl_crystal_size_min 0.210
_refine_diff_density_max 0.61
_refine_diff_density_min -0.37
_refine_ls_extinction_method None
_refine_ls_goodness_of_fit_ref 1.0857
_refine_ls_hydrogen_treatment constr
_refine_ls_matrix_type full
_refine_ls_number_parameters 443
_refine_ls_number_reflns 6201
_refine_ls_number_restraints 18
_refine_ls_R_factor_all 0.0695
_refine_ls_R_factor_gt 0.0640
_refine_ls_shift/su_max 0.0004701
_refine_ls_shift/su_mean 0.0000906
_refine_ls_structure_factor_coef Fsqd
_refine_ls_weighting_details
;
 Method, part 1, Chebychev polynomial, (Watkin, 1994, Prince, 1982) 
 [weight] = 1.0/[A~0~*T~0~(x)+A~1~*T~1~(x) ... +A~n-1~]*T~n-1~(x)] 
 where A~i~ are the Chebychev coefficients listed below and x= Fcalc/Fmax 
 Method = Robust Weighting (Prince, 1982) 
 W = [weight] * [1-(deltaF/6*sigmaF)^2^]^2^ 
 A~i~ are: 
 0.486E+04 0.831E+04 0.523E+04 0.226E+04 525. 
;
_refine_ls_weighting_scheme calc
_refine_ls_wR_factor_all 0.2058
_refine_ls_wR_factor_gt 0.1938
_refine_ls_wR_factor_ref 0.2058
_reflns_limit_h_max 11
_reflns_limit_h_min -11
_reflns_limit_k_max 15
_reflns_limit_k_min -15
_reflns_limit_l_max 17
_reflns_limit_l_min 0
_reflns_number_gt 5425
_reflns_number_total 6228
_reflns_threshold_expression I>2.0\s(I)
_oxford_diffrn_Wilson_B_factor 2.32
_oxford_diffrn_Wilson_scale 0.02
_oxford_refine_ls_r_factor_ref 0.0695
_oxford_refine_ls_scale 6.5(2)
_oxford_reflns_number_all 6201
_oxford_reflns_threshold_expression_ref I>0.0\s(I)
_cod_data_source_file c4cc04356a2.cif
_cod_data_source_block 1c
_cod_original_cell_volume 1793.30(12)
_cod_database_code 7115538

loop_
_symmetry_equiv_pos_as_xyz
x,y,z
-x,-y,-z

loop_
_atom_site_label
_atom_site_type_symbol
_atom_site_fract_x
_atom_site_fract_y
_atom_site_fract_z
_atom_site_U_iso_or_equiv
_atom_site_occupancy
_atom_site_adp_type
_atom_site_refinement_flags_posn
_atom_site_refinement_flags_adp
_atom_site_refinement_flags_occupancy
_atom_site_disorder_assembly
_atom_site_disorder_group
C1 C 0.50829(17) 0.45606(14) 0.66077(12) 0.0289 1.0000 Uani . . . . .
C2 C 0.61932(17) 0.47462(13) 0.57942(12) 0.0285 1.0000 Uani . . . . .
C3 C 0.74801(17) 0.48714(12) 0.61467(11) 0.0250 1.0000 Uani . . . . .
C4 C 0.72282(17) 0.56838(13) 0.68284(11) 0.0273 1.0000 Uani . . . . .
C5 C 0.80962(17) 0.55873(12) 0.74553(11) 0.0254 1.0000 Uani . . . . .
C6 C 0.92021(16) 0.46408(12) 0.74057(11) 0.0231 1.0000 Uani . . . . .
C7 C 0.96003(16) 0.38925(12) 0.66479(11) 0.0229 1.0000 Uani . . . . .
C8 C 1.06574(16) 0.28593(12) 0.68303(10) 0.0229 1.0000 Uani . . . . .
C9 C 1.03802(15) 0.29962(13) 0.78662(10) 0.0235 1.0000 Uani . . . . .
C10 C 0.97383(16) 0.40809(12) 0.81652(11) 0.0231 1.0000 Uani . . . . .
C11 C 0.93801(16) 0.43955(13) 0.90926(11) 0.0265 1.0000 Uani . . . . .
C12 C 0.94198(17) 0.36016(14) 0.97096(11) 0.0278 1.0000 Uani . . . . .
C13 C 0.98016(18) 0.25137(14) 0.94263(11) 0.0281 1.0000 Uani . . . . .
C14 C 0.9123(2) 0.17705(14) 1.00400(12) 0.0326 1.0000 Uani . . . . .
C15 C 0.74988(19) 0.22121(13) 1.00977(11) 0.0299 1.0000 Uani . . . . .
C16 C 0.6657(2) 0.29535(15) 1.08175(12) 0.0330 1.0000 Uani . . . . .
C17 C 0.5299(2) 0.35941(15) 1.07786(12) 0.0365 1.0000 Uani . . . . .
C18 C 0.47390(19) 0.35017(15) 1.00189(13) 0.0350 1.0000 Uani . . . . .
C19 C 0.55045(19) 0.27261(14) 0.93048(12) 0.0305 1.0000 Uani . . . . .
C20 C 0.48249(19) 0.25851(15) 0.85048(13) 0.0334 1.0000 Uani . . . . .
C21 C 0.44517(17) 0.35483(13) 0.79424(12) 0.0285 1.0000 Uani . . . . .
C22 C 0.31102(18) 0.43299(15) 0.81939(13) 0.0338 1.0000 Uani . . . . .
C23 C 0.27545(18) 0.51950(15) 0.76716(13) 0.0352 1.0000 Uani . . . . .
C24 C 0.37331(19) 0.53219(15) 0.68928(13) 0.0330 1.0000 Uani . . . . .
C25 C 0.87693(16) 0.40373(12) 0.59964(10) 0.0226 1.0000 Uani . . . . .
C26 C 1.04326(16) 0.22121(13) 0.84935(11) 0.0254 1.0000 Uani . . . . .
C27 C 0.68765(19) 0.20861(13) 0.93596(11) 0.0290 1.0000 Uani . . . . .
C28 C 0.54044(16) 0.36731(13) 0.71331(12) 0.0262 1.0000 Uani . . . . .
O29 O 0.91132(11) 0.32489(8) 0.52962(7) 0.0242 1.0000 Uani . . . . .
C30 C 0.94229(18) 0.36403(13) 0.43926(11) 0.0285 1.0000 Uani . . . . .
C31 C 1.0054(2) 0.26763(14) 0.37070(12) 0.0353 1.0000 Uani . . . . .
C32 C 0.9027(2) 0.20088(15) 0.36524(14) 0.0408 1.0000 Uani . . . . .
O33 O 1.09191(12) 0.11431(9) 0.81741(8) 0.0297 1.0000 Uani . . . . .
C34 C 1.2310(2) 0.06007(15) 0.83359(14) 0.0406 1.0000 Uani D . . . .
C35 C 1.2875(6) -0.0513(3) 0.7859(3) 0.0374 0.711(7) Uani D U P 1 1
C36 C 1.3211(3) -0.0391(2) 0.6818(2) 0.0472 0.711(7) Uani D U P 1 1
C135 C 1.2774(13) -0.0413(9) 0.7691(11) 0.0374 0.289(7) Uani D U P 1 2
C136 C 1.4331(9) -0.1048(7) 0.7725(7) 0.0646 0.289(7) Uani D U P 1 2
O37 O 0.76780(14) 0.13532(9) 0.86357(8) 0.0335 1.0000 Uani . . . . .
C38 C 0.7923(3) 0.02463(16) 0.88068(14) 0.0467 1.0000 Uani . . . . .
C39 C 0.6685(3) -0.0183(2) 0.8716(2) 0.0643 1.0000 Uani . . . . .
C40 C 0.7029(5) -0.1383(2) 0.8892(2) 0.0860 1.0000 Uani . . . . .
O41 O 0.67187(11) 0.28861(9) 0.68569(8) 0.0270 1.0000 Uani . . . . .
C42 C 0.66306(18) 0.20298(13) 0.62904(12) 0.0314 1.0000 Uani . . . . .
C43 C 0.80199(19) 0.11264(14) 0.61693(13) 0.0341 1.0000 Uani . . . . .
C44 C 0.7921(2) 0.01546(15) 0.56614(16) 0.0459 1.0000 Uani . . . . .
C45 C 1.22668(17) 0.27694(13) 0.63951(11) 0.0278 1.0000 Uani . . . . .
C46 C 1.26150(18) 0.27601(14) 0.53725(12) 0.0313 1.0000 Uani . . . . .
C47 C 1.3611(2) 0.20040(18) 0.48252(14) 0.0435 1.0000 Uani . . . . .
H21 H 0.5799 0.5382 0.5485 0.0334 1.0000 Uiso R . . . .
H22 H 0.6513 0.4131 0.5341 0.0330 1.0000 Uiso R . . . .
H41 H 0.6411 0.6277 0.6886 0.0305 1.0000 Uiso R . . . .
H51 H 0.7883 0.6126 0.7922 0.0297 1.0000 Uiso R . . . .
H81 H 1.0374 0.2229 0.6642 0.0257 1.0000 Uiso R . . . .
H111 H 0.9049 0.5130 0.9318 0.0287 1.0000 Uiso R . . . .
H121 H 0.9128 0.3803 1.0336 0.0326 1.0000 Uiso R . . . .
H141 H 0.9354 0.1787 1.0646 0.0386 1.0000 Uiso R . . . .
H142 H 0.9475 0.1038 0.9783 0.0380 1.0000 Uiso R . . . .
H161 H 0.7042 0.3028 1.1331 0.0379 1.0000 Uiso R . . . .
H171 H 0.4745 0.4110 1.1269 0.0416 1.0000 Uiso R . . . .
H181 H 0.3821 0.3956 0.9978 0.0398 1.0000 Uiso R . . . .
H201 H 0.3924 0.2355 0.8750 0.0378 1.0000 Uiso R . . . .
H202 H 0.5500 0.1986 0.8107 0.0370 1.0000 Uiso R . . . .
H221 H 0.2391 0.4235 0.8715 0.0386 1.0000 Uiso R . . . .
H231 H 0.1820 0.5704 0.7848 0.0409 1.0000 Uiso R . . . .
H241 H 0.3476 0.5932 0.6552 0.0368 1.0000 Uiso R . . . .
H301 H 1.0145 0.4050 0.4361 0.0322 1.0000 Uiso R . . . .
H302 H 0.8523 0.4122 0.4264 0.0330 1.0000 Uiso R . . . .
H311 H 1.0952 0.2218 0.3860 0.0408 1.0000 Uiso R . . . .
H312 H 1.0345 0.2948 0.3110 0.0413 1.0000 Uiso R . . . .
H322 H 0.9487 0.1364 0.3250 0.0600 1.0000 Uiso R . . . .
H321 H 0.8647 0.1797 0.4253 0.0595 1.0000 Uiso R . . . .
H323 H 0.8186 0.2423 0.3437 0.0599 1.0000 Uiso R . . . .
H421 H 0.5784 0.1767 0.6576 0.0340 1.0000 Uiso R . . . .
H422 H 0.6451 0.2284 0.5696 0.0350 1.0000 Uiso R . . . .
H431 H 0.8209 0.0927 0.6775 0.0386 1.0000 Uiso R . . . .
H432 H 0.8865 0.1376 0.5834 0.0371 1.0000 Uiso R . . . .
H442 H 0.8829 -0.0394 0.5536 0.0672 1.0000 Uiso R . . . .
H441 H 0.7170 -0.0140 0.6000 0.0661 1.0000 Uiso R . . . .
H443 H 0.7670 0.0362 0.5075 0.0658 1.0000 Uiso R . . . .
H452 H 1.2526 0.3378 0.6637 0.0321 1.0000 Uiso R . . . .
H451 H 1.2862 0.2117 0.6596 0.0327 1.0000 Uiso R . . . .
H461 H 1.2061 0.3356 0.5093 0.0366 1.0000 Uiso R . . . .
H472 H 1.4157 0.1390 0.5072 0.0516 1.0000 Uiso R . . . .
H471 H 1.3813 0.2042 0.4184 0.0526 1.0000 Uiso R . . . .
H352 H 1.3764 -0.0914 0.8049 0.0458 0.711(7) Uiso R . P 1 1
H351 H 1.2106 -0.0900 0.8031 0.0445 0.711(7) Uiso R . P 1 1
H362 H 1.3596 -0.1091 0.6491 0.0750 0.711(7) Uiso R . P 1 1
H363 H 1.3944 -0.0009 0.6658 0.0749 0.711(7) Uiso R . P 1 1
H361 H 1.2344 0.0001 0.6614 0.0747 0.711(7) Uiso R . P 1 1
H1352 H 1.2109 -0.0858 0.7866 0.0449 0.289(7) Uiso R . P 1 2
H1351 H 1.2778 -0.0210 0.7068 0.0451 0.289(7) Uiso R . P 1 2
H1363 H 1.4532 -0.1789 0.7524 0.0800 0.289(7) Uiso R . P 1 2
H1362 H 1.4453 -0.1005 0.8344 0.0799 0.289(7) Uiso R . P 1 2
H1361 H 1.5019 -0.0746 0.7340 0.0799 0.289(7) Uiso R . P 1 2
H342 H 1.2212 0.0482 0.8990 0.0485 1.0000 Uiso R . . . .
H341 H 1.3007 0.1029 0.8134 0.0479 1.0000 Uiso R . . . .
H381 H 0.8073 0.0136 0.9440 0.0470 1.0000 Uiso R . . . .
H382 H 0.8771 -0.0202 0.8360 0.0478 1.0000 Uiso R . . . .
H392 H 0.5780 0.0243 0.9185 0.0649 1.0000 Uiso R . . . .
H391 H 0.6546 -0.0071 0.8069 0.0646 1.0000 Uiso R . . . .
H401 H 0.6283 -0.1731 0.8770 0.0965 1.0000 Uiso R . . . .
H403 H 0.7061 -0.1469 0.9546 0.0962 1.0000 Uiso R . . . .
H402 H 0.8023 -0.1757 0.8573 0.0938 1.0000 Uiso R . . . .

loop_
_atom_site_aniso_label
_atom_site_aniso_U_11
_atom_site_aniso_U_22
_atom_site_aniso_U_33
_atom_site_aniso_U_23
_atom_site_aniso_U_13
_atom_site_aniso_U_12
C1 0.0233(8) 0.0310(8) 0.0338(9) -0.0050(7) -0.0104(7) -0.0070(6)
C2 0.0266(8) 0.0287(8) 0.0299(8) 0.0027(6) -0.0104(7) -0.0040(6)
C3 0.0250(8) 0.0238(8) 0.0262(8) 0.0060(6) -0.0049(6) -0.0075(6)
C4 0.0244(8) 0.0223(7) 0.0325(8) 0.0024(6) -0.0026(7) -0.0051(6)
C5 0.0251(8) 0.0217(7) 0.0291(8) -0.0004(6) -0.0019(6) -0.0092(6)
C6 0.0204(7) 0.0256(8) 0.0248(8) 0.0003(6) -0.0030(6) -0.0105(6)
C7 0.0200(7) 0.0248(7) 0.0228(7) 0.0003(6) -0.0010(6) -0.0077(6)
C8 0.0213(7) 0.0240(8) 0.0232(8) 0.0000(6) -0.0040(6) -0.0069(6)
C9 0.0178(7) 0.0299(8) 0.0230(8) -0.0008(6) -0.0036(6) -0.0078(6)
C10 0.0179(7) 0.0267(8) 0.0256(8) -0.0008(6) -0.0025(6) -0.0097(6)
C11 0.0208(7) 0.0312(9) 0.0287(8) -0.0032(7) -0.0035(6) -0.0109(6)
C12 0.0242(8) 0.0365(9) 0.0230(8) -0.0031(7) -0.0035(6) -0.0105(6)
C13 0.0262(8) 0.0335(9) 0.0255(8) 0.0040(7) -0.0082(6) -0.0082(7)
C14 0.0401(10) 0.0316(9) 0.0249(8) 0.0046(7) -0.0077(7) -0.0080(7)
C15 0.0374(9) 0.0271(8) 0.0261(8) 0.0054(7) -0.0017(7) -0.0148(7)
C16 0.0390(10) 0.0387(9) 0.0226(8) 0.0021(7) -0.0006(7) -0.0179(8)
C17 0.0371(9) 0.0391(10) 0.0290(9) -0.0051(7) 0.0063(7) -0.0147(8)
C18 0.0282(9) 0.0391(10) 0.0357(9) -0.0051(8) 0.0036(7) -0.0148(7)
C19 0.0329(9) 0.0301(9) 0.0297(8) 0.0014(7) 0.0014(7) -0.0177(7)
C20 0.0302(9) 0.0364(9) 0.0357(9) -0.0024(7) -0.0011(7) -0.0178(7)
C21 0.0228(8) 0.0321(8) 0.0319(8) -0.0074(7) -0.0048(6) -0.0108(6)
C22 0.0209(8) 0.0451(10) 0.0353(9) -0.0102(8) -0.0027(7) -0.0118(7)
C23 0.0221(8) 0.0394(10) 0.0402(10) -0.0110(8) -0.0069(7) -0.0024(7)
C24 0.0274(8) 0.0328(9) 0.0382(9) -0.0037(7) -0.0128(7) -0.0034(7)
C25 0.0225(8) 0.0226(8) 0.0229(8) 0.0008(6) -0.0016(6) -0.0097(6)
C26 0.0220(8) 0.0261(8) 0.0271(8) 0.0000(6) -0.0053(6) -0.0050(6)
C27 0.0354(9) 0.0254(8) 0.0249(8) 0.0005(6) 0.0025(7) -0.0139(7)
C28 0.0170(7) 0.0266(8) 0.0348(9) -0.0058(7) -0.0066(6) -0.0050(6)
O29 0.0280(6) 0.0226(5) 0.0215(6) 0.0009(4) -0.0038(4) -0.0079(4)
C30 0.0341(9) 0.0294(8) 0.0234(8) 0.0028(6) -0.0047(6) -0.0127(7)
C31 0.0469(10) 0.0333(9) 0.0245(8) 0.0001(7) -0.0016(8) -0.0143(8)
C32 0.0497(11) 0.0344(9) 0.0406(10) 0.0020(8) -0.0131(9) -0.0135(8)
O33 0.0296(6) 0.0258(6) 0.0295(6) 0.0002(5) -0.0066(5) -0.0009(5)
C34 0.0347(9) 0.0366(10) 0.0447(11) -0.0016(8) -0.0127(8) 0.0025(8)
C35 0.0360(12) 0.0290(13) 0.042(2) 0.0078(15) -0.0119(11) 0.0012(9)
C36 0.0466(17) 0.0402(16) 0.0428(16) -0.0105(12) 0.0062(13) -0.0054(12)
C135 0.0359(14) 0.0286(14) 0.042(2) 0.0092(17) -0.0119(14) 0.0020(11)
C136 0.058(5) 0.046(4) 0.066(5) 0.008(4) 0.005(4) 0.009(3)
O37 0.0426(7) 0.0255(6) 0.0285(6) -0.0032(5) -0.0043(5) -0.0062(5)
C38 0.0671(14) 0.0288(10) 0.0395(11) 0.0000(8) -0.0067(10) -0.0103(9)
C39 0.0874(19) 0.0472(13) 0.0649(16) 0.0071(11) -0.0127(13) -0.0331(13)
C40 0.149(3) 0.0510(15) 0.0707(18) 0.0060(13) -0.0190(19) -0.0540(18)
O41 0.0192(5) 0.0246(6) 0.0351(6) -0.0023(5) -0.0037(5) -0.0048(4)
C42 0.0295(9) 0.0296(9) 0.0348(9) -0.0041(7) -0.0045(7) -0.0100(7)
C43 0.0306(9) 0.0289(9) 0.0377(10) 0.0018(7) -0.0008(7) -0.0053(7)
C44 0.0502(12) 0.0300(9) 0.0514(12) 0.0007(8) -0.0026(9) -0.0084(8)
C45 0.0208(8) 0.0325(9) 0.0278(8) -0.0019(7) -0.0021(6) -0.0064(6)
C46 0.0251(8) 0.0376(9) 0.0294(9) 0.0017(7) -0.0021(7) -0.0090(7)
C47 0.0389(10) 0.0520(11) 0.0322(10) -0.0050(8) 0.0017(8) -0.0084(8)

loop_
_atom_type_symbol
_atom_type_scat_dispersion_real
_atom_type_scat_dispersion_imag
_atom_type_scat_Cromer_Mann_a1
_atom_type_scat_Cromer_Mann_b1
_atom_type_scat_Cromer_Mann_a2
_atom_type_scat_Cromer_Mann_b2
_atom_type_scat_Cromer_Mann_a3
_atom_type_scat_Cromer_Mann_b3
_atom_type_scat_Cromer_Mann_a4
_atom_type_scat_Cromer_Mann_b4
_atom_type_scat_Cromer_Mann_c
_atom_type_scat_source
C 0.0181 0.0091 2.3100 20.8439 1.0200 10.2075 1.5886 0.5687 0.8650 51.6512 0.2156 'International Tables Vol C 4.2.6.8 and 6.1.1.4'
H 0.0000 0.0000 0.4930 10.5109 0.3229 26.1257 0.1402 3.1424 0.0408 57.7998 0.0030 'International Tables Vol C 4.2.6.8 and 6.1.1.4'
O 0.0492 0.0322 3.0485 13.2771 2.2868 5.7011 1.5463 0.3239 0.8670 32.9089 0.2508 'International Tables Vol C 4.2.6.8 and 6.1.1.4'

loop_
_geom_angle_atom_site_label_1
_geom_angle_atom_site_label_2
_geom_angle_atom_site_label_3
_geom_angle
_geom_angle_publ_flag
C2 C1 C24 120.35(16) yes
C2 C1 C28 121.62(14) yes
C24 C1 C28 117.87(17) yes
C1 C2 C3 107.68(13) yes
C1 C2 H21 112.0 no
C3 C2 H21 110.0 no
C1 C2 H22 110.2 no
C3 C2 H22 109.8 no
H21 C2 H22 107.2 no
C2 C3 C4 118.20(14) yes
C2 C3 C25 120.45(14) yes
C4 C3 C25 118.96(14) yes
C3 C4 C5 121.45(14) yes
C3 C4 H41 118.6 no
C5 C4 H41 119.7 no
C4 C5 C6 117.81(14) yes
C4 C5 H51 120.0 no
C6 C5 H51 122.0 no
C5 C6 C7 120.88(14) yes
C5 C6 C10 127.76(14) yes
C7 C6 C10 107.89(13) yes
C6 C7 C8 110.25(13) yes
C6 C7 C25 119.60(14) yes
C8 C7 C25 127.59(14) yes
C7 C8 C9 99.73(12) yes
C7 C8 C45 114.00(13) yes
C9 C8 C45 109.97(12) yes
C7 C8 H81 110.0 no
C9 C8 H81 110.9 no
C45 C8 H81 111.7 no
C8 C9 C10 110.38(13) yes
C8 C9 C26 128.43(14) yes
C10 C9 C26 119.99(14) yes
C6 C10 C9 107.51(13) yes
C6 C10 C11 129.70(15) yes
C9 C10 C11 120.43(15) yes
C10 C11 C12 117.82(15) yes
C10 C11 H111 122.9 no
C12 C11 H111 119.1 no
C11 C12 C13 122.06(15) yes
C11 C12 H121 118.8 no
C13 C12 H121 119.1 no
C12 C13 C14 118.58(15) yes
C12 C13 C26 118.11(15) yes
C14 C13 C26 120.58(15) yes
C13 C14 C15 104.50(13) yes
C13 C14 H141 110.0 no
C15 C14 H141 111.9 no
C13 C14 H142 111.5 no
C15 C14 H142 110.5 no
H141 C14 H142 108.4 no
C14 C15 C16 118.73(16) yes
C14 C15 C27 122.13(15) yes
C16 C15 C27 117.69(17) yes
C15 C16 C17 121.19(17) yes
C15 C16 H161 118.9 no
C17 C16 H161 119.9 no
C16 C17 C18 120.14(16) yes
C16 C17 H171 120.3 no
C18 C17 H171 119.6 no
C17 C18 C19 120.77(18) yes
C17 C18 H181 120.6 no
C19 C18 H181 118.6 no
C18 C19 C20 120.02(17) yes
C18 C19 C27 117.98(17) yes
C20 C19 C27 121.99(15) yes
C19 C20 C21 116.62(14) yes
C19 C20 H201 108.4 no
C21 C20 H201 109.0 no
C19 C20 H202 107.1 no
C21 C20 H202 109.1 no
H201 C20 H202 106.2 no
C20 C21 C22 120.99(16) yes
C20 C21 C28 121.56(14) yes
C22 C21 C28 117.40(17) yes
C21 C22 C23 121.11(17) yes
C21 C22 H221 119.6 no
C23 C22 H221 119.1 no
C22 C23 C24 120.47(16) yes
C22 C23 H231 119.4 no
C24 C23 H231 120.1 no
C1 C24 C23 120.69(18) yes
C1 C24 H241 120.2 no
C23 C24 H241 119.1 no
C3 C25 C7 119.14(14) yes
C3 C25 O29 121.37(13) yes
C7 C25 O29 118.61(13) yes
C13 C26 C9 119.28(15) yes
C13 C26 O33 121.25(15) yes
C9 C26 O33 118.84(14) yes
C15 C27 C19 122.00(16) yes
C15 C27 O37 119.26(16) yes
C19 C27 O37 118.62(15) yes
C21 C28 C1 122.39(15) yes
C21 C28 O41 118.15(15) yes
C1 C28 O41 119.45(15) yes
C25 O29 C30 113.49(12) yes
O29 C30 C31 107.99(13) yes
O29 C30 H301 109.6 no
C31 C30 H301 109.2 no
O29 C30 H302 109.8 no
C31 C30 H302 111.4 no
H301 C30 H302 108.9 no
C30 C31 C32 114.53(15) yes
C30 C31 H311 108.7 no
C32 C31 H311 109.9 no
C30 C31 H312 107.0 no
C32 C31 H312 109.6 no
H311 C31 H312 106.8 no
C31 C32 H322 112.6 no
C31 C32 H321 110.6 no
H322 C32 H321 108.1 no
C31 C32 H323 111.2 no
H322 C32 H323 108.2 no
H321 C32 H323 105.9 no
C26 O33 C34 113.27(12) yes
O33 C34 C35 110.8(2) yes
O33 C34 H342 109.3 no
C35 C34 H342 105.0 no
O33 C34 H341 110.6 no
C35 C34 H341 110.8 no
H342 C34 H341 110.3 no
O33 C34 C135 102.3(4) yes
O33 C34 H342 109.3 no
C135 C34 H342 115.9 no
O33 C34 H341 110.6 no
C135 C34 H341 108.2 no
H342 C34 H341 110.3 no
C34 C35 C36 108.1(3) yes
C34 C35 H352 109.7 no
C36 C35 H352 110.2 no
C34 C35 H351 108.8 no
C36 C35 H351 110.2 no
H352 C35 H351 109.8 no
C35 C36 H362 110.2 no
C35 C36 H363 109.6 no
H362 C36 H363 107.6 no
C35 C36 H361 111.5 no
H362 C36 H361 108.7 no
H363 C36 H361 109.1 no
C34 C135 C136 108.7(5) yes
C34 C135 H1352 110.8 no
C136 C135 H1352 110.5 no
C34 C135 H1351 109.5 no
C136 C135 H1351 108.0 no
H1352 C135 H1351 109.2 no
C135 C136 H1363 111.0 no
C135 C136 H1362 109.4 no
H1363 C136 H1362 109.3 no
C135 C136 H1361 110.3 no
H1363 C136 H1361 108.7 no
H1362 C136 H1361 108.1 no
C27 O37 C38 116.87(14) yes
O37 C38 C39 113.11(19) yes
O37 C38 H381 109.6 no
C39 C38 H381 107.9 no
O37 C38 H382 111.2 no
C39 C38 H382 104.9 no
H381 C38 H382 109.9 no
C38 C39 C40 110.5(3) yes
C38 C39 H392 107.8 no
C40 C39 H392 110.2 no
C38 C39 H391 107.3 no
C40 C39 H391 110.2 no
H392 C39 H391 110.8 no
C39 C40 H401 113.6 no
C39 C40 H403 108.9 no
H401 C40 H403 107.0 no
C39 C40 H402 110.2 no
H401 C40 H402 113.8 no
H403 C40 H402 102.6 no
C28 O41 C42 112.80(12) yes
O41 C42 C43 108.77(13) yes
O41 C42 H421 110.4 no
C43 C42 H421 110.1 no
O41 C42 H422 110.9 no
C43 C42 H422 111.4 no
H421 C42 H422 105.3 no
C42 C43 C44 110.91(16) yes
C42 C43 H431 109.5 no
C44 C43 H431 109.3 no
C42 C43 H432 110.0 no
C44 C43 H432 110.4 no
H431 C43 H432 106.5 no
C43 C44 H442 111.0 no
C43 C44 H441 111.9 no
H442 C44 H441 109.1 no
C43 C44 H443 109.5 no
H442 C44 H443 108.2 no
H441 C44 H443 107.1 no
C8 C45 C46 114.18(13) yes
C8 C45 H452 109.2 no
C46 C45 H452 108.3 no
C8 C45 H451 107.9 no
C46 C45 H451 110.2 no
H452 C45 H451 106.8 no
C45 C46 C47 124.90(18) yes
C45 C46 H461 117.6 no
C47 C46 H461 117.5 no
C46 C47 H472 120.1 no
C46 C47 H471 122.0 no
H472 C47 H471 117.9 no

loop_
_geom_bond_atom_site_label_1
_geom_bond_atom_site_label_2
_geom_bond_distance
_geom_bond_publ_flag
C1 C2 1.517(2) yes
C1 C24 1.398(2) yes
C1 C28 1.398(3) yes
C2 C3 1.523(2) yes
C2 H21 0.973 no
C2 H22 0.983 no
C3 C4 1.401(2) yes
C3 C25 1.398(2) yes
C4 C5 1.387(2) yes
C4 H41 0.936 no
C5 C6 1.389(2) yes
C5 H51 0.937 no
C6 C7 1.408(2) yes
C6 C10 1.468(2) yes
C7 C8 1.520(2) yes
C7 C25 1.387(2) yes
C8 C9 1.519(2) yes
C8 C45 1.548(2) yes
C8 H81 0.994 no
C9 C10 1.403(2) yes
C9 C26 1.383(2) yes
C10 C11 1.390(2) yes
C11 C12 1.382(2) yes
C11 H111 0.954 no
C12 C13 1.397(2) yes
C12 H121 0.934 no
C13 C14 1.519(2) yes
C13 C26 1.408(2) yes
C14 C15 1.527(2) yes
C14 H141 0.985 no
C14 H142 0.966 no
C15 C16 1.396(2) yes
C15 C27 1.407(2) yes
C16 C17 1.380(3) yes
C16 H161 0.945 no
C17 C18 1.389(3) yes
C17 H171 0.954 no
C18 C19 1.399(2) yes
C18 H181 0.948 no
C19 C20 1.530(3) yes
C19 C27 1.398(3) yes
C20 C21 1.513(3) yes
C20 H201 1.008 no
C20 H202 0.972 no
C21 C22 1.401(2) yes
C21 C28 1.401(3) yes
C22 C23 1.377(3) yes
C22 H221 0.966 no
C23 C24 1.384(3) yes
C23 H231 0.955 no
C24 H241 0.947 no
C25 O29 1.3849(18) yes
C26 O33 1.3844(19) yes
C27 O37 1.3851(19) yes
C28 O41 1.3886(18) yes
O29 C30 1.4456(19) yes
C30 C31 1.517(2) yes
C30 H301 0.992 no
C30 H302 0.992 no
C31 C32 1.516(3) yes
C31 H311 0.994 no
C31 H312 0.974 no
C32 H322 0.971 no
C32 H321 0.967 no
C32 H323 0.975 no
O33 C34 1.430(2) yes
C34 C35 1.514(3) yes
C34 H342 0.981 no
C34 H341 0.995 no
C34 C135 1.533(5) yes
C34 H342 0.981 no
C34 H341 0.995 no
C35 C36 1.540(4) yes
C35 H352 0.989 no
C35 H351 1.009 no
C36 H362 0.968 no
C36 H363 0.972 no
C36 H361 0.978 no
C135 C136 1.540(5) yes
C135 H1352 0.983 no
C135 H1351 0.970 no
C136 H1363 0.961 no
C136 H1362 0.964 no
C136 H1361 0.959 no
O37 C38 1.422(2) yes
C38 C39 1.505(4) yes
C38 H381 0.996 no
C38 H382 0.986 no
C39 C40 1.535(4) yes
C39 H392 1.025 no
C39 H391 1.014 no
C40 H401 1.008 no
C40 H403 0.993 no
C40 H402 0.978 no
O41 C42 1.4314(19) yes
C42 C43 1.513(2) yes
C42 H421 0.998 no
C42 H422 0.985 no
C43 C44 1.510(3) yes
C43 H431 0.987 no
C43 H432 1.007 no
C44 H442 0.958 no
C44 H441 0.971 no
C44 H443 0.983 no
C45 C46 1.495(2) yes
C45 H452 0.986 no
C45 H451 0.977 no
C46 C47 1.310(3) yes
C46 H461 0.969 no
C47 H472 0.955 no
C47 H471 0.943 no
